data_7105789
loop_
_publ_author_name
'Ronny Grunker'
'Irena Senkovska'
'Ralf Biedermann'
'Nicole Klein'
'Martin Lohe'
'Philipp Muller'
'Stefan Kaskel'

_publ_section_title
;
 A highly porous Metal-Organic Framework with flexible corundum topology
;
_journal_name_full Chem.Commun.
_journal_page_first 490
_journal_paper_doi 10.1039/c0cc02273j
_journal_volume 47
_journal_year 2011
_chemical_formula_sum 'C60 H36 N3 O13 Zn4'
_chemical_formula_weight 1268.40
_chemical_name_common Zn4O(BenzTB)1.5
_chemical_name_systematic
;
Zn4O(BenzTB)1.5
;
_space_group_IT_number 167
_symmetry_cell_setting hexagonal
_symmetry_space_group_name_Hall '-R 3 2"c'
_symmetry_space_group_name_H-M 'R -3 c :H'
_atom_sites_solution_hydrogens geom
_atom_sites_solution_primary heavy
_atom_sites_solution_secondary difmap
_audit_creation_method SHELXL-97
_cell_angle_alpha 90.00
_cell_angle_beta 90.00
_cell_angle_gamma 120.00
_cell_formula_units_Z 12
_cell_length_a 25.682(4)
_cell_length_b 25.682(4)
_cell_length_c 114.90(2)
_cell_measurement_reflns_used 3000
_cell_measurement_temperature 293(2)
_cell_measurement_theta_max 35.92
_cell_measurement_theta_min 1.22
_cell_volume 65631(18)
_computing_cell_refinement XDS
_computing_data_collection 'marCCD 1994-2002'
_computing_data_reduction XDSCONV
_computing_molecular_graphics 'Diamond 3.1'
_computing_publication_material WinGX
_computing_structure_refinement 'SHELXL-97 (Sheldrick, 1997)'
_computing_structure_solution 'SUPERFLIP (Palatinus, 2007)'
_diffrn_ambient_temperature 293(2)
_diffrn_measured_fraction_theta_full 0.927
_diffrn_measured_fraction_theta_max 0.927
_diffrn_measurement_device_type 'MX-225 CCD'
_diffrn_measurement_method '\D\f scans'
_diffrn_radiation_monochromator 'Si-111 crystal'
_diffrn_radiation_source 'BESSY BL MX 14.2'
_diffrn_radiation_type Synchrotron
_diffrn_radiation_wavelength 0.88561
_diffrn_reflns_av_R_equivalents 0.0480
_diffrn_reflns_av_sigmaI/netI 0.0280
_diffrn_reflns_limit_h_max 33
_diffrn_reflns_limit_h_min -33
_diffrn_reflns_limit_k_max 31
_diffrn_reflns_limit_k_min -31
_diffrn_reflns_limit_l_max 146
_diffrn_reflns_limit_l_min -150
_diffrn_reflns_number 167128
_diffrn_reflns_theta_full 35.92
_diffrn_reflns_theta_max 35.92
_diffrn_reflns_theta_min 1.22
_exptl_absorpt_coefficient_mu 0.450
_exptl_absorpt_correction_type none
_exptl_crystal_colour colorless
_exptl_crystal_density_diffrn 0.385
_exptl_crystal_density_method 'not measured'
_exptl_crystal_description diamond
_exptl_crystal_F_000 7692
_exptl_crystal_size_max 0.1
_exptl_crystal_size_mid 0.05
_exptl_crystal_size_min 0.02
_refine_diff_density_max 0.458
_refine_diff_density_min -0.522
_refine_diff_density_rms 0.048
_refine_ls_extinction_method none
_refine_ls_goodness_of_fit_ref 1.007
_refine_ls_hydrogen_treatment constr
_refine_ls_matrix_type full
_refine_ls_number_parameters 241
_refine_ls_number_reflns 16481
_refine_ls_number_restraints 0
_refine_ls_restrained_S_all 1.007
_refine_ls_R_factor_all 0.1006
_refine_ls_R_factor_gt 0.0542
_refine_ls_shift/su_max 0.039
_refine_ls_shift/su_mean 0.003
_refine_ls_structure_factor_coef Fsqd
_refine_ls_weighting_details 'calc w=1/[\s^2^(Fo^2^)+(0.0926P)^2^+0.1000P] where P=(Fo^2^+2Fc^2^)/3'
_refine_ls_weighting_scheme calc
_refine_ls_wR_factor_gt 0.1494
_refine_ls_wR_factor_ref 0.1644
_reflns_number_gt 8988
_reflns_number_total 16481
_reflns_threshold_expression >2\s(I)
_cod_data_source_file C0CC02273J.TXT
_cod_data_source_block Zn4O(BenzTB)1.5
_cod_original_cell_volume 65630(18)
_cod_original_sg_symbol_H-M R-3C
_cod_database_code 7105789

loop_
_symmetry_equiv_pos_as_xyz
'x, y, z'
'-y, x-y, z'
'-x+y, -x, z'
'y, x, -z+1/2'
'x-y, -y, -z+1/2'
'-x, -x+y, -z+1/2'
'x+2/3, y+1/3, z+1/3'
'-y+2/3, x-y+1/3, z+1/3'
'-x+y+2/3, -x+1/3, z+1/3'
'y+2/3, x+1/3, -z+5/6'
'x-y+2/3, -y+1/3, -z+5/6'
'-x+2/3, -x+y+1/3, -z+5/6'
'x+1/3, y+2/3, z+2/3'
'-y+1/3, x-y+2/3, z+2/3'
'-x+y+1/3, -x+2/3, z+2/3'
'y+1/3, x+2/3, -z+7/6'
'x-y+1/3, -y+2/3, -z+7/6'
'-x+1/3, -x+y+2/3, -z+7/6'
'-x, -y, -z'
'y, -x+y, -z'
'x-y, x, -z'
'-y, -x, z-1/2'
'-x+y, y, z-1/2'
'x, x-y, z-1/2'
'-x+2/3, -y+1/3, -z+1/3'
'y+2/3, -x+y+1/3, -z+1/3'
'x-y+2/3, x+1/3, -z+1/3'
'-y+2/3, -x+1/3, z-1/6'
'-x+y+2/3, y+1/3, z-1/6'
'x+2/3, x-y+1/3, z-1/6'
'-x+1/3, -y+2/3, -z+2/3'
'y+1/3, -x+y+2/3, -z+2/3'
'x-y+1/3, x+2/3, -z+2/3'
'-y+1/3, -x+2/3, z+1/6'
'-x+y+1/3, y+2/3, z+1/6'
'x+1/3, x-y+2/3, z+1/6'

loop_
_atom_site_label
_atom_site_type_symbol
_atom_site_fract_x
_atom_site_fract_y
_atom_site_fract_z
_atom_site_U_iso_or_equiv
_atom_site_adp_type
_atom_site_occupancy
_atom_site_symmetry_multiplicity
_atom_site_calc_flag
_atom_site_refinement_flags
_atom_site_disorder_assembly
_atom_site_disorder_group
C1 C 0.10891(12) -0.00500(11) 0.354742(18) 0.1009(6) Uani 1 1 d . . .
C2 C 0.14969(11) -0.02090(11) 0.360411(17) 0.1034(7) Uani 1 1 d . . .
C3 C 0.14333(12) -0.03692(12) 0.372242(17) 0.1155(8) Uani 1 1 d . . .
H3 H 0.1139 -0.0353 0.3767 0.139 Uiso 1 1 calc R . .
C4 C 0.18006(12) -0.05502(12) 0.377366(17) 0.1229(9) Uani 1 1 d . . .
H4 H 0.1755 -0.0647 0.3852 0.147 Uiso 1 1 calc R . .
C5 C 0.19422(13) -0.02440(14) 0.354256(19) 0.1283(9) Uani 1 1 d . . .
H5 H 0.1995 -0.0141 0.3464 0.154 Uiso 1 1 calc R . .
C6 C 0.22304(12) -0.05894(12) 0.371083(17) 0.1161(8) Uani 1 1 d . . .
C7 C -0.27310(12) -0.10883(14) 0.30312(2) 0.1427(11) Uani 1 1 d . . .
H7 H -0.3051 -0.1480 0.3025 0.171 Uiso 1 1 calc R . .
C8 C -0.27475(11) -0.06229(13) 0.297554(18) 0.1239(9) Uani 1 1 d . . .
C9 C -0.22708(13) -0.00591(15) 0.29846(3) 0.1593(13) Uani 1 1 d . . .
H9 H -0.2274 0.0252 0.2944 0.191 Uiso 1 1 calc R . .
C10 C -0.17815(12) 0.00647(14) 0.30532(3) 0.1502(12) Uani 1 1 d . . .
H10 H -0.1468 0.0458 0.3061 0.180 Uiso 1 1 calc R . .
C11 C -0.22274(13) -0.09631(14) 0.30965(2) 0.1325(9) Uani 1 1 d . . .
H11 H -0.2208 -0.1277 0.3132 0.159 Uiso 1 1 calc R . .
C12 C -0.17571(11) -0.03863(14) 0.310934(19) 0.1194(8) Uani 1 1 d . . .
C13 C 0.27851(12) -0.07012(13) 0.387685(18) 0.1190(8) Uani 1 1 d . . .
C14 C 0.29884(13) -0.01458(12) 0.392594(18) 0.1290(9) Uani 1 1 d . . .
H14 H 0.2987 0.0159 0.3883 0.155 Uiso 1 1 calc R . .
C15 C 0.23031(13) -0.04235(14) 0.35929(2) 0.1380(10) Uani 1 1 d . . .
H15 H 0.2601 -0.0437 0.3549 0.166 Uiso 1 1 calc R . .
C16 C 0.27850(15) -0.11469(13) 0.39429(2) 0.1469(11) Uani 1 1 d . . .
H16 H 0.2637 -0.1530 0.3912 0.176 Uiso 1 1 calc R . .
C17 C 0.30048(15) -0.10264(12) 0.40558(2) 0.1423(11) Uani 1 1 d . . .
H17 H 0.3011 -0.1330 0.4099 0.171 Uiso 1 1 calc R . .
C18 C 0.32132(11) -0.04720(10) 0.410600(17) 0.1082(7) Uani 1 1 d . . .
C19 C 0.31957(13) -0.00362(12) 0.403964(18) 0.1309(9) Uani 1 1 d . . .
H19 H 0.3326 0.0342 0.4072 0.157 Uiso 1 1 calc R . .
C20 C -0.12276(13) -0.02788(18) 0.31795(2) 0.1271(9) Uani 1 1 d . . .
N1 N 0.25970(11) -0.08077(11) 0.375857(15) 0.1354(8) Uani 1 1 d . . .
O1 O 0.0000 0.0000 0.336640(16) 0.0803(5) Uani 1 3 d S . .
O2 O 0.06507(7) -0.00911(7) 0.360266(13) 0.1027(4) Uani 1 1 d . . .
O3 O 0.12291(9) 0.01556(10) 0.344315(14) 0.1438(7) Uani 1 1 d . . .
O4 O -0.02710(12) -0.11373(12) 0.32086(2) 0.1718(10) Uani 1 1 d . . .
O5 O -0.11890(9) -0.07228(11) 0.321271(17) 0.1422(7) Uani 1 1 d . . .
Zn1 Zn 0.0000 0.0000 0.353516(3) 0.08153(13) Uani 1 3 d S . .
Zn2 Zn -0.060499(12) -0.078922(12) 0.331015(2) 0.09559(12) Uani 1 1 d . . .

loop_
_atom_site_aniso_label
_atom_site_aniso_U_11
_atom_site_aniso_U_22
_atom_site_aniso_U_33
_atom_site_aniso_U_23
_atom_site_aniso_U_13
_atom_site_aniso_U_12
C1 0.1169(17) 0.1318(18) 0.0716(12) -0.0108(12) -0.0157(12) 0.0754(15)
C2 0.1292(18) 0.1330(18) 0.0726(11) -0.0207(11) -0.0245(12) 0.0840(16)
C3 0.149(2) 0.174(2) 0.0681(11) -0.0252(13) -0.0216(12) 0.1150(19)
C4 0.177(2) 0.181(2) 0.0620(11) -0.0293(13) -0.0310(13) 0.128(2)
C5 0.163(2) 0.205(3) 0.0717(12) -0.0046(15) -0.0057(14) 0.133(2)
C6 0.160(2) 0.171(2) 0.0685(11) -0.0427(13) -0.0416(13) 0.1212(19)
C7 0.1093(18) 0.156(2) 0.1186(18) 0.0487(17) -0.0228(15) 0.0331(17)
C8 0.0907(15) 0.168(2) 0.0807(13) 0.0574(14) 0.0012(11) 0.0409(16)
C9 0.1112(19) 0.169(3) 0.144(2) 0.085(2) -0.0193(17) 0.0292(19)
C10 0.1034(18) 0.160(2) 0.144(2) 0.073(2) -0.0241(16) 0.0335(17)
C11 0.124(2) 0.156(2) 0.1096(18) 0.0348(16) -0.0247(15) 0.064(2)
C12 0.0925(16) 0.155(2) 0.0848(13) 0.0374(14) -0.0048(11) 0.0424(17)
C13 0.170(2) 0.160(2) 0.0773(12) -0.0466(14) -0.0546(13) 0.120(2)
C14 0.212(3) 0.142(2) 0.0802(12) -0.0355(13) -0.0617(15) 0.124(2)
C15 0.173(2) 0.231(3) 0.0820(14) -0.0296(16) -0.0267(15) 0.155(2)
C16 0.234(3) 0.147(2) 0.1043(17) -0.0588(16) -0.078(2) 0.129(2)
C17 0.238(3) 0.129(2) 0.0965(15) -0.0385(14) -0.0702(19) 0.119(2)
C18 0.1509(19) 0.1165(16) 0.0780(12) -0.0255(11) -0.0467(12) 0.0825(15)
C19 0.216(3) 0.1344(19) 0.0792(12) -0.0372(13) -0.0627(15) 0.115(2)
C20 0.108(2) 0.162(3) 0.0881(15) 0.0277(16) -0.0193(13) 0.051(2)
N1 0.196(2) 0.208(2) 0.0788(10) -0.0647(12) -0.0619(12) 0.1585(19)
O1 0.0932(8) 0.0932(8) 0.0545(10) 0.000 0.000 0.0466(4)
O2 0.1118(11) 0.1293(12) 0.0811(9) 0.0007(8) -0.0082(8) 0.0709(10)
O3 0.1552(16) 0.234(2) 0.0843(10) 0.0189(12) -0.0032(10) 0.1294(16)
O4 0.185(2) 0.229(2) 0.1603(19) -0.1042(17) -0.0640(16) 0.148(2)
O5 0.1491(16) 0.193(2) 0.1094(13) -0.0108(13) -0.0384(11) 0.1041(15)
Zn1 0.09540(18) 0.09540(18) 0.05380(18) 0.000 0.000 0.04770(9)
Zn2 0.1032(2) 0.1160(2) 0.06170(14) -0.00320(11) -0.00216(11) 0.05040(15)

loop_
_atom_type_symbol
_atom_type_description
_atom_type_scat_dispersion_real
_atom_type_scat_dispersion_imag
_atom_type_scat_source
C C 0.0033 0.0016 'International Tables Vol C Tables 4.2.6.8 and 6.1.1.4'
H H 0.0000 0.0000 'International Tables Vol C Tables 4.2.6.8 and 6.1.1.4'
N N 0.0061 0.0033 'International Tables Vol C Tables 4.2.6.8 and 6.1.1.4'
O O 0.0106 0.0060 'International Tables Vol C Tables 4.2.6.8 and 6.1.1.4'
Zn Zn 0.2839 1.4301 'International Tables Vol C Tables 4.2.6.8 and 6.1.1.4'

loop_
_geom_angle_atom_site_label_1
_geom_angle_atom_site_label_2
_geom_angle_atom_site_label_3
_geom_angle
_geom_angle_site_symmetry_1
_geom_angle_site_symmetry_3
_geom_angle_publ_flag
O2 C1 O3 124.2(2) . . ?
O2 C1 C2 119.6(2) . . ?
O3 C1 C2 116.1(2) . . ?
C5 C2 C3 117.0(2) . . ?
C5 C2 C1 121.6(2) . . ?
C3 C2 C1 121.4(2) . . ?
C4 C3 C2 120.9(2) . . ?
C4 C3 H3 119.5 . . ?
C2 C3 H3 119.5 . . ?
C6 C4 C3 121.0(2) . . ?
C6 C4 H4 119.5 . . ?
C3 C4 H4 119.5 . . ?
C15 C5 C2 122.1(2) . . ?
C15 C5 H5 118.9 . . ?
C2 C5 H5 118.9 . . ?
C4 C6 C15 118.5(2) . . ?
C4 C6 N1 122.9(2) . . ?
C15 C6 N1 118.5(2) . . ?
C8 C7 C11 118.7(3) . . ?
C8 C7 H7 120.6 . . ?
C11 C7 H7 120.6 . . ?
C9 C8 C7 119.3(2) . . ?
C9 C8 N1 120.6(2) . 33_445 ?
C7 C8 N1 120.1(2) . 33_445 ?
C8 C9 C10 121.5(3) . . ?
C8 C9 H9 119.2 . . ?
C10 C9 H9 119.2 . . ?
C12 C10 C9 120.1(3) . . ?
C12 C10 H10 120.0 . . ?
C9 C10 H10 120.0 . . ?
C12 C11 C7 121.6(3) . . ?
C12 C11 H11 119.2 . . ?
C7 C11 H11 119.2 . . ?
C10 C12 C11 118.7(2) . . ?
C10 C12 C20 122.0(3) . . ?
C11 C12 C20 119.3(3) . . ?
C14 C13 C16 118.75(19) . . ?
C14 C13 N1 120.6(2) . . ?
C16 C13 N1 120.6(2) . . ?
C13 C14 C19 120.5(2) . . ?
C13 C14 H14 119.8 . . ?
C19 C14 H14 119.8 . . ?
C5 C15 C6 120.4(2) . . ?
C5 C15 H15 119.8 . . ?
C6 C15 H15 119.8 . . ?
C13 C16 C17 120.0(2) . . ?
C13 C16 H16 120.0 . . ?
C17 C16 H16 120.0 . . ?
C18 C17 C16 121.9(2) . . ?
C18 C17 H17 119.0 . . ?
C16 C17 H17 119.0 . . ?
C17 C18 C19 117.20(18) . . ?
C17 C18 C18 120.90(13) . 12 ?
C19 C18 C18 121.90(13) . 12 ?
C18 C19 C14 121.6(2) . . ?
C18 C19 H19 119.2 . . ?
C14 C19 H19 119.2 . . ?
O5 C20 O4 125.3(2) . 3 ?
O5 C20 C12 118.6(3) . . ?
O4 C20 C12 115.9(3) 3 . ?
C13 N1 C6 121.32(17) . . ?
C13 N1 C8 118.98(18) . 32_545 ?
C6 N1 C8 119.16(16) . 32_545 ?
Zn1 O1 Zn2 109.39(5) . 3 ?
Zn1 O1 Zn2 109.39(5) . 2 ?
Zn2 O1 Zn2 109.56(5) 3 2 ?
Zn1 O1 Zn2 109.39(5) . . ?
Zn2 O1 Zn2 109.56(5) 3 . ?
Zn2 O1 Zn2 109.56(5) 2 . ?
C1 O2 Zn1 125.09(14) . . ?
C1 O3 Zn2 134.99(18) . 2 ?
C20 O4 Zn2 130.2(2) 2 . ?
C20 O5 Zn2 132.1(2) . . ?
O1 Zn1 O2 113.31(5) . . ?
O1 Zn1 O2 113.31(5) . 2 ?
O2 Zn1 O2 105.37(5) . 2 ?
O1 Zn1 O2 113.31(5) . 3 ?
O2 Zn1 O2 105.37(5) . 3 ?
O2 Zn1 O2 105.37(5) 2 3 ?
O4 Zn2 O3 120.32(12) . 3 ?
O4 Zn2 O5 103.60(9) . . ?
O3 Zn2 O5 103.03(10) 3 . ?
O4 Zn2 O1 112.20(9) . . ?
O3 Zn2 O1 106.67(8) 3 . ?
O5 Zn2 O1 110.40(7) . . ?

loop_
_geom_bond_atom_site_label_1
_geom_bond_atom_site_label_2
_geom_bond_distance
_geom_bond_site_symmetry_2
_geom_bond_publ_flag
C1 O2 1.250(3) . ?
C1 O3 1.286(3) . ?
C1 C2 1.454(3) . ?
C2 C5 1.385(3) . ?
C2 C3 1.406(3) . ?
C3 C4 1.375(3) . ?
C3 H3 0.9300 . ?
C4 C6 1.364(3) . ?
C4 H4 0.9300 . ?
C5 C15 1.354(3) . ?
C5 H5 0.9300 . ?
C6 C15 1.405(3) . ?
C6 N1 1.425(3) . ?
C7 C8 1.375(4) . ?
C7 C11 1.387(3) . ?
C7 H7 0.9300 . ?
C8 C9 1.354(4) . ?
C8 N1 1.430(3) 33_445 ?
C9 C10 1.379(3) . ?
C9 H9 0.9300 . ?
C10 C12 1.354(3) . ?
C10 H10 0.9300 . ?
C11 C12 1.373(3) . ?
C11 H11 0.9300 . ?
C12 C20 1.484(3) . ?
C13 C14 1.371(3) . ?
C13 C16 1.373(3) . ?
C13 N1 1.422(2) . ?
C14 C19 1.385(3) . ?
C14 H14 0.9300 . ?
C15 H15 0.9300 . ?
C16 C17 1.386(3) . ?
C16 H16 0.9300 . ?
C17 C18 1.373(3) . ?
C17 H17 0.9300 . ?
C18 C19 1.374(3) . ?
C18 C18 1.493(3) 12 ?
C19 H19 0.9300 . ?
C20 O5 1.252(3) . ?
C20 O4 1.287(4) 3 ?
N1 C8 1.431(3) 32_545 ?
O1 Zn1 1.9391(19) . ?
O1 Zn2 1.9470(7) 3 ?
O1 Zn2 1.9470(7) 2 ?
O1 Zn2 1.9470(7) . ?
O2 Zn1 1.9597(15) . ?
O3 Zn2 1.9235(16) 2 ?
O4 C20 1.287(4) 2 ?
O4 Zn2 1.914(2) . ?
O5 Zn2 1.9462(18) . ?
Zn1 O2 1.9597(15) 2 ?
Zn1 O2 1.9597(15) 3 ?
Zn2 O3 1.9235(16) 3 ?

loop_
_platon_squeeze_void_nr
_platon_squeeze_void_average_x
_platon_squeeze_void_average_y
_platon_squeeze_void_average_z
_platon_squeeze_void_volume
_platon_squeeze_void_count_electrons
_platon_squeeze_void_content
1 -0.022 -0.015 0.000 53995 22952 ' '
